data_7135132
loop_
_publ_author_name
'Powderly, Marian E.'
'Lindup, Toby'
'Jackman, Edward H.'
'Light, Mark E.'
'Legros, Julien'
'Chataigner, Isabelle'
'Harrowven, David C.'

_publ_section_title
;
 Photocyclisations of <i>o</i>-iodobenzyl-indanones and tetralones infer
 the intermediacy of triplet aryl cations.
;
_journal_issue 97
_journal_name_full 'Chemical communications (Cambridge, England)'
_journal_page_first 19229
_journal_page_last 19232
_journal_paper_doi 10.1039/d5cc05185a
_journal_volume 61
_journal_year 2025
_chemical_formula_moiety 'C25 H19 N O5'
_chemical_formula_sum 'C25 H19 N O5'
_chemical_formula_weight 413.41
_space_group_crystal_system monoclinic
_space_group_IT_number 14
_space_group_name_Hall '-P 2ybc'
_space_group_name_H-M_alt 'P 1 21/c 1'
_atom_sites_solution_hydrogens geom
_atom_sites_solution_primary dual
_audit_creation_date 2024-02-23
_audit_creation_method
;
Olex2 1.3
(compiled 2020.11.12 svn.r5f609507 for OlexSys, GUI svn.r6408)
;
_audit_update_record
;
2024-02-23 deposited with the CCDC.	2025-11-03 downloaded from the CCDC.
;
_cell_angle_alpha 90
_cell_angle_beta 101.8665(5)
_cell_angle_gamma 90
_cell_formula_units_Z 4
_cell_length_a 9.51124(5)
_cell_length_b 15.99027(9)
_cell_length_c 12.44468(6)
_cell_measurement_reflns_used 26790
_cell_measurement_temperature 100.00(12)
_cell_measurement_theta_max 73.4870
_cell_measurement_theta_min 4.5500
_cell_volume 1852.230(17)
_computing_cell_refinement 'CrysAlisPro 1.171.43.105a (Rigaku OD, 2024)'
_computing_data_collection 'CrysAlisPro system (CCD 43.108a 64-bit (release 14-02-2024))'
_computing_data_reduction 'CrysAlisPro 1.171.43.105a (Rigaku OD, 2024)'
_computing_molecular_graphics 'Olex2 1.3 (Dolomanov et al., 2009)'
_computing_publication_material 'Olex2 1.3 (Dolomanov et al., 2009)'
_computing_structure_refinement 'SHELXL 2018/3 (Sheldrick, 2015)'
_computing_structure_solution 'SHELXT 2018/2 (Sheldrick, 2018)'
_diffrn_ambient_environment N~2~
_diffrn_ambient_temperature 100(2)
_diffrn_detector 'Hybrid Pixel Array Detector'
_diffrn_detector_area_resol_mean 10.0000
_diffrn_detector_type 'HyPix-Arc 100'
_diffrn_measured_fraction_theta_full 1.000
_diffrn_measured_fraction_theta_max 0.981
_diffrn_measurement_details
;
List of Runs (angles in degrees, time in seconds):

  # Type    Start    End  Width  t~exp~   \w     \q     \k     \f   Frames
#--------------------------------------------------------------------------
  1  \w     41.00 118.00   0.50    1.00    --   52.07  64.00 139.00  154
  2  \w    -14.00  63.00   0.50    1.00    --   52.07 -64.00   2.00  154
  3  \w     41.00 118.00   0.50    1.00    --   52.07  64.00 139.00  154
  4  \w    -66.00  11.00   0.50    1.00    --  -55.07  64.00 139.00  154
  5  \w    -74.00 -13.00   0.50    1.00    --  -79.34  64.00 139.00  122
  6  \w   -145.00 -68.00   0.50    1.00    --  -79.34 -64.00   2.00  154
  7  \w     18.00  78.00   0.50    1.00    --   83.39 -64.00   2.00  120
  8  \w     72.00 149.00   0.50    1.00    --   83.39  64.00 139.00  154
  9  \w    -38.00 -10.00   0.50    1.00    --    0.00 114.00  94.11   56
 10  \w      1.00  33.00   0.50    1.00    --   28.00  94.00-142.04   64
 11  \w     13.00  42.00   0.50    1.00    --   36.00  87.00-146.57   58
 12  \w     15.00  42.00   0.50    1.00    --   40.00  91.00 -64.89   54
 13  \w   -121.00 -44.00   0.50    1.00    --  -55.07 -64.00   2.00  154
 14  \w   -151.00 -72.00   0.50    1.00    --  -79.34 -37.00-150.00  158
 15  \w   -139.00 -85.00   0.50    1.00    --  -79.34 -99.00 120.00  108
 16  \w     13.00  41.00   0.50    1.00    --   83.39 -37.00  90.00   56
 17  \w     12.00  43.00   0.50    1.00    --   83.39 -37.00  30.00   62
 18  \w     12.00  43.00   0.50    1.00    --   83.39 -37.00-120.00   62
 19  \w     13.00  43.00   0.50    1.00    --   83.39 -37.00  60.00   60
 20  \w     74.00 105.00   0.50    1.00    --   83.39  57.00-120.00   62
 21  \w     12.00  37.00   0.50    1.00    --   83.39 -37.00-150.00   50
 22  \w     12.00  42.00   0.50    1.00    --   83.39 -37.00-180.00   60
 23  \w   -122.00 -78.00   0.50    1.00    --  -88.00 -31.00-100.84   88
 24  \w   -135.00 -90.00   0.50    1.00    --  -88.00-103.00 -62.92   90
 25  \w   -126.00 -78.00   0.50    1.00    --  -88.00 -50.00 -31.88   96
 26  \w   -116.00 -91.00   0.50    1.00    --  -88.00 -65.00-116.86   50
 27  \w   -142.00 -97.00   0.50    1.00    --  -88.00-120.00-175.27   90
 28  \w   -112.00 -86.00   0.50    1.00    --  -88.00-119.00  -1.76   52
 29  \w   -102.00 -76.00   0.50    1.00    --  -88.00 -78.00 -95.22   52
 30  \w   -118.00 -85.00   0.50    1.00    --  -88.00 -67.00-135.97   66
 31  \w   -152.00-127.00   0.50    1.00    --  -88.00 -67.00-135.97   50
 32  \w   -157.00 -80.00   0.50    1.00    --  -88.00 -33.00  20.75  154
 33  \w     36.00  62.00   0.50    1.00    --   92.00   9.00  76.62   52
 34  \w     33.00  70.00   0.50    1.00    --   92.00 -79.00  98.43   74
 35  \w     31.00 109.00   0.50    1.00    --   92.00 -82.00 136.71  156
 36  \w     58.00 104.00   0.50    1.00    --   92.00 -95.00  23.63   92
 37  \w     50.00  81.00   0.50    1.00    --   92.00  -2.00  31.43   62
 38  \w    123.00 149.00   0.50    1.00    --   92.00  -2.00  31.43   52
 39  \w     51.00 159.00   0.50    1.00    --   92.00  14.00 -64.86  216
 40  \w     57.00  83.00   0.50    1.00    --   92.00  15.00 -51.85   52
 41  \w     31.00  68.00   0.50    1.00    --   92.00 -83.00  80.67   74
 42  \w     31.00  72.00   0.50    1.00    --   92.00 -87.00  55.39   82
 43  \w     31.00  64.00   0.50    1.00    --   92.00 -78.00   8.95   66
 44  \w     31.00  72.00   0.50    1.00    --   92.00 -77.00 -59.31   82
 45  \w     42.00  92.00   0.50    1.00    --   92.00  12.00  33.43  100
 46  \w     32.00  88.00   0.50    1.00    --   92.00  -1.00-120.39  112
 47  \w     54.00 112.00   0.50    1.00    --   92.00  -2.00 -72.75  116
 48  \w    112.00 159.00   0.50    1.00    --   92.00   9.00  76.62   94
;
_diffrn_measurement_device 'four-circle diffractometer'
_diffrn_measurement_device_type 'ROD, Synergy Custom system, HyPix-Arc 100'
_diffrn_measurement_method '\w scans'
_diffrn_orient_matrix_type 'CrysAlisPro convention (1999,Acta A55,543-557)'
_diffrn_orient_matrix_UB_11 0.1540264000
_diffrn_orient_matrix_UB_12 -0.0231437000
_diffrn_orient_matrix_UB_13 -0.0099538000
_diffrn_orient_matrix_UB_21 -0.0600793000
_diffrn_orient_matrix_UB_22 -0.0674920000
_diffrn_orient_matrix_UB_23 -0.0855116000
_diffrn_orient_matrix_UB_31 -0.0075660000
_diffrn_orient_matrix_UB_32 0.0647560000
_diffrn_orient_matrix_UB_33 -0.0926726000
_diffrn_radiation_monochromator mirror
_diffrn_radiation_probe x-ray
_diffrn_radiation_type 'Cu K\a'
_diffrn_radiation_wavelength 1.54184
_diffrn_reflns_av_R_equivalents 0.0152
_diffrn_reflns_av_unetI/netI 0.0061
_diffrn_reflns_Laue_measured_fraction_full 1.000
_diffrn_reflns_Laue_measured_fraction_max 0.981
_diffrn_reflns_limit_h_max 11
_diffrn_reflns_limit_h_min -11
_diffrn_reflns_limit_k_max 18
_diffrn_reflns_limit_k_min -19
_diffrn_reflns_limit_l_max 14
_diffrn_reflns_limit_l_min -15
_diffrn_reflns_number 33856
_diffrn_reflns_point_group_measured_fraction_full 1.000
_diffrn_reflns_point_group_measured_fraction_max 0.981
_diffrn_reflns_theta_full 67.684
_diffrn_reflns_theta_max 73.644
_diffrn_reflns_theta_min 4.564
_diffrn_source 'Rotating-anode X-ray tube'
_diffrn_source_type 'Rigaku (Cu) X-ray Source'
_exptl_absorpt_coefficient_mu 0.854
_exptl_absorpt_correction_T_max 1.000
_exptl_absorpt_correction_T_min 0.701
_exptl_absorpt_correction_type gaussian
_exptl_absorpt_process_details
;
CrysAlisPro 1.171.43.105a (Rigaku Oxford Diffraction, 2024)
Numerical absorption correction based on gaussian integration over
a multifaceted crystal model
Empirical absorption correction using spherical harmonics,
implemented in SCALE3 ABSPACK scaling algorithm.
;
_exptl_crystal_colour 'clear light yellow'
_exptl_crystal_colour_lustre clear
_exptl_crystal_colour_modifier light
_exptl_crystal_colour_primary yellow
_exptl_crystal_density_diffrn 1.483
_exptl_crystal_description prism
_exptl_crystal_F_000 864
_exptl_crystal_recrystallization_method 'The material was recrystallised from diethyl ether by slow evaporation'
_exptl_crystal_size_max 0.32
_exptl_crystal_size_mid 0.12
_exptl_crystal_size_min 0.06
_refine_diff_density_max 0.894
_refine_diff_density_min -0.460
_refine_diff_density_rms 0.067
_refine_ls_extinction_method none
_refine_ls_goodness_of_fit_ref 1.044
_refine_ls_hydrogen_treatment constr
_refine_ls_matrix_type full
_refine_ls_number_parameters 281
_refine_ls_number_reflns 3678
_refine_ls_number_restraints 0
_refine_ls_restrained_S_all 1.044
_refine_ls_R_factor_all 0.0594
_refine_ls_R_factor_gt 0.0590
_refine_ls_shift/su_max 0.000
_refine_ls_shift/su_mean 0.000
_refine_ls_structure_factor_coef Fsqd
_refine_ls_weighting_details 'w=1/[\s^2^(Fo^2^)+(0.0658P)^2^+2.9060P] where P=(Fo^2^+2Fc^2^)/3'
_refine_ls_weighting_scheme calc
_refine_ls_wR_factor_gt 0.1458
_refine_ls_wR_factor_ref 0.1461
_reflns_Friedel_coverage 0.000
_reflns_number_gt 3636
_reflns_number_total 3678
_reflns_threshold_expression 'I > 2\s(I)'
_cod_data_source_file d5cc05185a2.cif
_cod_data_source_block 2024sot0018_a1_100k
_cod_depositor_comments 'Adding full bibliography for 7135132--7135138.cif.'
_cod_database_code 7135132
_shelx_shelxl_version_number 2018/3
_chemical_oxdiff_formula C25H19N1O5
_chemical_oxdiff_usercomment MEP272
_shelx_space_group_comment
;
The symmetry employed for this shelxl refinement is uniquely defined
by the following loop, which should always be used as a source of
symmetry information in preference to the above space-group names.
They are only intended as comments.
;
_shelx_estimated_absorpt_t_max 0.951
_shelx_estimated_absorpt_t_min 0.772
_reflns_odcompleteness_completeness 99.95
_reflns_odcompleteness_iscentric 1
_reflns_odcompleteness_theta 69.95
_olex2_refinement_description
;
1. Fixed Uiso
 At 1.2 times of:
  All C(H) groups, All C(H,H) groups
 At 1.5 times of:
  All C(H,H,H) groups
2.a Ternary CH refined with riding coordinates:
 C8(H8)
2.b Secondary CH2 refined with riding coordinates:
 C1(H1A,H1B), C15(H15A,H15B), C18(H18A,H18B), C25(H25A,H25B)
2.c Aromatic/amide H refined with riding coordinates:
 C3(H3), C6(H6), C9(H9), C10(H10), C11(H11), C21(H21), C24(H24)
2.d Idealised Me refined as rotating group:
 C16(H16A,H16B,H16C)
;
_olex2_diffrn_ambient_temperature_device 'Oxford Cryosystems'
_olex2_exptl_crystal_mounting_method 'The crystal was mounted on a MITIGEN holder with silicon oil'
_olex2_submission_original_sample_id MEP272
_olex2_submission_special_instructions 'No special instructions were received'
_oxdiff_exptl_absorpt_empirical_details
;
Empirical correction (ABSPACK) includes:
- Absorption correction using spherical harmonics
- Frame scaling
;
_oxdiff_exptl_absorpt_empirical_full_max 1.517
_oxdiff_exptl_absorpt_empirical_full_min 0.742

loop_
_space_group_symop_operation_xyz
'x, y, z'
'-x, y+1/2, -z+1/2'
'-x, -y, -z'
'x, -y-1/2, z-1/2'

loop_
_atom_site_label
_atom_site_type_symbol
_atom_site_fract_x
_atom_site_fract_y
_atom_site_fract_z
_atom_site_U_iso_or_equiv
_atom_site_adp_type
_atom_site_occupancy
_atom_site_site_symmetry_order
_atom_site_calc_flag
_atom_site_refinement_flags_posn
_atom_site_refinement_flags_adp
_atom_site_refinement_flags_occupancy
_atom_site_disorder_assembly
_atom_site_disorder_group
O1 O 0.97126(17) 0.47774(10) 0.68366(13) 0.0294(4) Uani 1 1 d . . . . .
O2 O 0.84739(15) 0.57990(9) 0.75812(12) 0.0240(3) Uani 1 1 d . . . . .
O3 O 0.73954(16) 0.55276(9) 0.12144(12) 0.0232(3) Uani 1 1 d . . . . .
O4 O 0.07467(16) 0.80384(10) 0.09314(12) 0.0254(3) Uani 1 1 d . . . . .
O5 O 0.01678(18) 0.70099(12) -0.03645(13) 0.0363(4) Uani 1 1 d . . . . .
N1 N 0.71839(17) 0.66871(11) 0.22445(13) 0.0186(4) Uani 1 1 d . . . . .
C1 C 0.9765(2) 0.53145(14) 0.77696(17) 0.0250(5) Uani 1 1 d . . . . .
H1A H 0.983965 0.497635 0.844534 0.030 Uiso 1 1 calc R U . . .
H1B H 1.061252 0.568708 0.786088 0.030 Uiso 1 1 calc R U . . .
C2 C 0.7862(2) 0.56834(13) 0.64894(17) 0.0204(4) Uani 1 1 d . . . . .
C3 C 0.6676(2) 0.60905(13) 0.59016(18) 0.0237(4) Uani 1 1 d . . . . .
H3 H 0.620552 0.651793 0.622400 0.028 Uiso 1 1 calc R U . . .
C4 C 0.6192(2) 0.58468(13) 0.48040(18) 0.0236(4) Uani 1 1 d . . . . .
C5 C 0.6914(2) 0.52124(14) 0.43569(17) 0.0241(5) Uani 1 1 d . . . . .
C6 C 0.8146(2) 0.48274(14) 0.49760(18) 0.0253(5) Uani 1 1 d . . . . .
H6 H 0.865423 0.441247 0.466332 0.030 Uiso 1 1 calc R U . . .
C7 C 0.8587(2) 0.50725(13) 0.60470(17) 0.0215(4) Uani 1 1 d . . . . .
C8 C 0.4869(2) 0.62797(13) 0.40941(17) 0.0232(4) Uani 1 1 d . . . . .
H8 H 0.399446 0.593247 0.409461 0.028 Uiso 1 1 calc R U . . .
C9 C 0.4644(2) 0.71499(14) 0.45222(17) 0.0227(4) Uani 1 1 d . . . . .
H9 H 0.395708 0.723641 0.496819 0.027 Uiso 1 1 calc R U . . .
C10 C 0.5412(2) 0.77916(13) 0.42700(16) 0.0194(4) Uani 1 1 d . . . . .
H10 H 0.530519 0.832665 0.457512 0.023 Uiso 1 1 calc R U . . .
C11 C 0.6419(2) 0.76883(12) 0.35317(16) 0.0184(4) Uani 1 1 d . . . . .
H11 H 0.711691 0.810296 0.347855 0.022 Uiso 1 1 calc R U . . .
C12 C 0.6315(2) 0.69872(13) 0.29372(16) 0.0194(4) Uani 1 1 d . . . . .
C13 C 0.5096(2) 0.63652(13) 0.29098(17) 0.0225(4) Uani 1 1 d . . . . .
C14 C 0.5637(2) 0.55565(13) 0.24048(16) 0.0202(4) Uani 1 1 d . . . . .
C15 C 0.6279(2) 0.48800(14) 0.32260(17) 0.0261(5) Uani 1 1 d . . . . .
H15A H 0.552016 0.446912 0.328511 0.031 Uiso 1 1 calc R U . . .
H15B H 0.703840 0.458164 0.294090 0.031 Uiso 1 1 calc R U . . .
C16 C 0.8404(2) 0.71199(13) 0.19604(17) 0.0213(4) Uani 1 1 d . . . . .
H16A H 0.816085 0.729415 0.118941 0.032 Uiso 1 1 calc R U . . .
H16B H 0.923437 0.674328 0.207085 0.032 Uiso 1 1 calc R U . . .
H16C H 0.863871 0.761360 0.242961 0.032 Uiso 1 1 calc R U . . .
C17 C 0.6823(2) 0.58978(12) 0.18656(15) 0.0178(4) Uani 1 1 d . . . . .
C18 C 0.4360(2) 0.52396(14) 0.15265(18) 0.0251(5) Uani 1 1 d . . . . .
H18A H 0.468102 0.506951 0.085082 0.030 Uiso 1 1 calc R U . . .
H18B H 0.388738 0.475721 0.180429 0.030 Uiso 1 1 calc R U . . .
C19 C 0.3357(2) 0.59753(14) 0.13079(18) 0.0234(4) Uani 1 1 d . . . . .
C20 C 0.3720(2) 0.65994(14) 0.20784(17) 0.0247(5) Uani 1 1 d . . . . .
C21 C 0.2908(2) 0.73407(14) 0.20300(17) 0.0247(4) Uani 1 1 d . . . . .
H21 H 0.315146 0.777568 0.255536 0.030 Uiso 1 1 calc R U . . .
C22 C 0.1738(2) 0.73932(14) 0.11700(16) 0.0210(4) Uani 1 1 d . . . . .
C23 C 0.1405(2) 0.67745(15) 0.03849(17) 0.0256(5) Uani 1 1 d . . . . .
C24 C 0.2180(2) 0.60520(15) 0.04231(17) 0.0282(5) Uani 1 1 d . . . . .
H24 H 0.193747 0.562676 -0.011632 0.034 Uiso 1 1 calc R U . . .
C25 C 0.0021(3) 0.78792(16) -0.01760(19) 0.0317(5) Uani 1 1 d . . . . .
H25A H -0.100707 0.803190 -0.027835 0.038 Uiso 1 1 calc R U . . .
H25B H 0.045683 0.821113 -0.069436 0.038 Uiso 1 1 calc R U . . .

loop_
_atom_site_aniso_label
_atom_site_aniso_U_11
_atom_site_aniso_U_22
_atom_site_aniso_U_33
_atom_site_aniso_U_23
_atom_site_aniso_U_13
_atom_site_aniso_U_12
O1 0.0270(8) 0.0340(9) 0.0247(8) -0.0041(6) -0.0003(6) 0.0131(7)
O2 0.0211(7) 0.0274(8) 0.0218(7) -0.0026(6) 0.0004(6) 0.0064(6)
O3 0.0244(7) 0.0258(8) 0.0215(7) -0.0024(6) 0.0099(6) 0.0039(6)
O4 0.0210(7) 0.0318(8) 0.0225(7) 0.0054(6) 0.0022(6) 0.0028(6)
O5 0.0323(9) 0.0429(10) 0.0268(8) -0.0018(7) -0.0102(7) -0.0016(7)
N1 0.0174(8) 0.0202(8) 0.0197(8) -0.0006(6) 0.0073(6) -0.0017(6)
C1 0.0216(10) 0.0305(11) 0.0216(10) -0.0002(8) 0.0017(8) 0.0075(9)
C2 0.0193(9) 0.0187(10) 0.0225(10) 0.0012(8) 0.0025(8) -0.0030(8)
C3 0.0226(10) 0.0195(10) 0.0273(11) -0.0005(8) 0.0014(8) -0.0004(8)
C4 0.0247(10) 0.0201(10) 0.0249(10) 0.0025(8) 0.0025(8) -0.0053(8)
C5 0.0256(10) 0.0299(11) 0.0170(9) 0.0047(8) 0.0047(8) -0.0101(9)
C6 0.0252(10) 0.0289(11) 0.0244(10) -0.0008(8) 0.0109(8) -0.0006(9)
C7 0.0176(9) 0.0250(10) 0.0223(10) 0.0037(8) 0.0050(8) 0.0007(8)
C8 0.0240(10) 0.0232(10) 0.0244(10) -0.0021(8) 0.0100(8) -0.0021(8)
C9 0.0215(10) 0.0256(11) 0.0232(10) -0.0022(8) 0.0097(8) 0.0041(8)
C10 0.0197(9) 0.0199(10) 0.0172(9) -0.0026(7) 0.0009(7) 0.0050(8)
C11 0.0172(9) 0.0184(9) 0.0190(9) 0.0004(7) 0.0021(7) -0.0010(7)
C12 0.0177(9) 0.0225(10) 0.0194(9) -0.0016(8) 0.0067(7) -0.0024(8)
C13 0.0228(10) 0.0234(10) 0.0227(10) -0.0030(8) 0.0078(8) -0.0029(8)
C14 0.0221(10) 0.0204(10) 0.0198(9) -0.0051(8) 0.0082(8) -0.0046(8)
C15 0.0324(11) 0.0235(11) 0.0220(10) 0.0013(8) 0.0043(9) -0.0073(9)
C16 0.0171(9) 0.0242(10) 0.0246(10) 0.0044(8) 0.0085(8) -0.0008(8)
C17 0.0167(9) 0.0210(10) 0.0154(9) 0.0004(7) 0.0024(7) 0.0017(7)
C18 0.0218(10) 0.0245(11) 0.0289(11) -0.0063(9) 0.0052(8) -0.0050(8)
C19 0.0185(10) 0.0261(11) 0.0265(11) -0.0018(8) 0.0071(8) -0.0051(8)
C20 0.0235(10) 0.0270(11) 0.0218(10) -0.0020(8) 0.0007(8) -0.0032(8)
C21 0.0275(11) 0.0265(11) 0.0186(10) -0.0014(8) 0.0015(8) -0.0007(9)
C22 0.0173(9) 0.0289(11) 0.0176(9) 0.0032(8) 0.0054(7) -0.0002(8)
C23 0.0215(10) 0.0360(12) 0.0174(9) 0.0008(9) -0.0004(8) -0.0043(9)
C24 0.0327(12) 0.0331(12) 0.0188(10) -0.0053(9) 0.0054(9) -0.0045(9)
C25 0.0271(11) 0.0366(13) 0.0267(11) 0.0056(10) -0.0053(9) -0.0014(10)

loop_
_atom_type_symbol
_atom_type_description
_atom_type_scat_dispersion_real
_atom_type_scat_dispersion_imag
_atom_type_scat_source
C C 0.0181 0.0091 'International Tables Vol C Tables 4.2.6.8 and 6.1.1.4'
H H 0.0000 0.0000 'International Tables Vol C Tables 4.2.6.8 and 6.1.1.4'
N N 0.0311 0.0180 'International Tables Vol C Tables 4.2.6.8 and 6.1.1.4'
O O 0.0492 0.0322 'International Tables Vol C Tables 4.2.6.8 and 6.1.1.4'

loop_
_exptl_crystal_face_index_h
_exptl_crystal_face_index_k
_exptl_crystal_face_index_l
_exptl_crystal_face_perp_dist
-5 -4 -3 0.0305
5 4 3 0.0305
3 -3 -5 0.0457
2 -5 -2 0.0499
-2 5 2 0.0673
-3 5 3 0.0761
-1 -4 5 0.1631
0 -5 2 0.1221
-1 5 -1 0.1297

loop_
_geom_angle_atom_site_label_1
_geom_angle_atom_site_label_2
_geom_angle_atom_site_label_3
_geom_angle
_geom_angle_site_symmetry_1
_geom_angle_site_symmetry_3
_geom_angle_publ_flag
C7 O1 C1 105.32(16) . . ?
C2 O2 C1 105.30(15) . . ?
C22 O4 C25 104.22(17) . . ?
C23 O5 C25 104.58(17) . . ?
C12 N1 C16 126.09(17) . . ?
C17 N1 C12 113.08(16) . . ?
C17 N1 C16 120.77(16) . . ?
O1 C1 H1A 110.1 . . ?
O1 C1 H1B 110.1 . . ?
O2 C1 O1 107.79(16) . . ?
O2 C1 H1A 110.1 . . ?
O2 C1 H1B 110.1 . . ?
H1A C1 H1B 108.5 . . ?
C3 C2 O2 126.58(19) . . ?
C7 C2 O2 110.20(18) . . ?
C7 C2 C3 123.2(2) . . ?
C2 C3 H3 121.5 . . ?
C2 C3 C4 117.1(2) . . ?
C4 C3 H3 121.5 . . ?
C3 C4 C8 119.84(19) . . ?
C5 C4 C3 119.8(2) . . ?
C5 C4 C8 120.33(19) . . ?
C4 C5 C6 121.4(2) . . ?
C4 C5 C15 119.3(2) . . ?
C6 C5 C15 119.0(2) . . ?
C5 C6 H6 121.2 . . ?
C7 C6 C5 117.5(2) . . ?
C7 C6 H6 121.2 . . ?
C2 C7 O1 109.75(18) . . ?
C6 C7 O1 129.3(2) . . ?
C6 C7 C2 121.0(2) . . ?
C4 C8 H8 109.3 . . ?
C9 C8 C4 111.50(18) . . ?
C9 C8 H8 109.3 . . ?
C9 C8 C13 108.17(17) . . ?
C13 C8 C4 109.20(17) . . ?
C13 C8 H8 109.3 . . ?
C8 C9 H9 120.1 . . ?
C10 C9 C8 119.85(18) . . ?
C10 C9 H9 120.1 . . ?
C9 C10 H10 119.3 . . ?
C9 C10 C11 121.39(18) . . ?
C11 C10 H10 119.3 . . ?
C10 C11 H11 121.4 . . ?
C12 C11 C10 117.27(18) . . ?
C12 C11 H11 121.4 . . ?
N1 C12 C13 107.83(16) . . ?
C11 C12 N1 130.15(18) . . ?
C11 C12 C13 122.00(18) . . ?
C8 C13 C14 115.61(17) . . ?
C12 C13 C8 107.04(17) . . ?
C12 C13 C14 103.68(16) . . ?
C12 C13 C20 113.25(17) . . ?
C20 C13 C8 113.44(17) . . ?
C20 C13 C14 103.58(16) . . ?
C15 C14 C13 115.76(17) . . ?
C15 C14 C17 108.51(17) . . ?
C15 C14 C18 112.94(17) . . ?
C17 C14 C13 102.34(16) . . ?
C17 C14 C18 110.56(16) . . ?
C18 C14 C13 106.20(17) . . ?
C5 C15 C14 113.76(18) . . ?
C5 C15 H15A 108.8 . . ?
C5 C15 H15B 108.8 . . ?
C14 C15 H15A 108.8 . . ?
C14 C15 H15B 108.8 . . ?
H15A C15 H15B 107.7 . . ?
N1 C16 H16A 109.5 . . ?
N1 C16 H16B 109.5 . . ?
N1 C16 H16C 109.5 . . ?
H16A C16 H16B 109.5 . . ?
H16A C16 H16C 109.5 . . ?
H16B C16 H16C 109.5 . . ?
O3 C17 N1 124.29(18) . . ?
O3 C17 C14 126.15(18) . . ?
N1 C17 C14 109.54(16) . . ?
C14 C18 H18A 110.9 . . ?
C14 C18 H18B 110.9 . . ?
H18A C18 H18B 108.9 . . ?
C19 C18 C14 104.42(17) . . ?
C19 C18 H18A 110.9 . . ?
C19 C18 H18B 110.9 . . ?
C20 C19 C18 112.45(19) . . ?
C20 C19 C24 121.8(2) . . ?
C24 C19 C18 125.7(2) . . ?
C19 C20 C13 110.40(19) . . ?
C19 C20 C21 121.5(2) . . ?
C21 C20 C13 128.05(19) . . ?
C20 C21 H21 122.2 . . ?
C22 C21 C20 115.6(2) . . ?
C22 C21 H21 122.2 . . ?
C21 C22 O4 128.0(2) . . ?
C21 C22 C23 122.5(2) . . ?
C23 C22 O4 109.53(18) . . ?
C22 C23 O5 108.6(2) . . ?
C24 C23 O5 128.8(2) . . ?
C24 C23 C22 122.5(2) . . ?
C19 C24 H24 122.0 . . ?
C23 C24 C19 116.0(2) . . ?
C23 C24 H24 122.0 . . ?
O4 C25 H25A 110.4 . . ?
O4 C25 H25B 110.4 . . ?
O5 C25 O4 106.77(18) . . ?
O5 C25 H25A 110.4 . . ?
O5 C25 H25B 110.4 . . ?
H25A C25 H25B 108.6 . . ?

loop_
_geom_bond_atom_site_label_1
_geom_bond_atom_site_label_2
_geom_bond_distance
_geom_bond_site_symmetry_2
_geom_bond_publ_flag
O1 C1 1.437(3) . ?
O1 C7 1.379(2) . ?
O2 C1 1.430(2) . ?
O2 C2 1.376(2) . ?
O3 C17 1.219(2) . ?
O4 C22 1.388(3) . ?
O4 C25 1.432(3) . ?
O5 C23 1.395(3) . ?
O5 C25 1.421(3) . ?
N1 C12 1.396(2) . ?
N1 C16 1.456(2) . ?
N1 C17 1.366(3) . ?
C1 H1A 0.9900 . ?
C1 H1B 0.9900 . ?
C2 C3 1.375(3) . ?
C2 C7 1.375(3) . ?
C3 H3 0.9500 . ?
C3 C4 1.404(3) . ?
C4 C5 1.403(3) . ?
C4 C8 1.545(3) . ?
C5 C6 1.405(3) . ?
C5 C15 1.509(3) . ?
C6 H6 0.9500 . ?
C6 C7 1.370(3) . ?
C8 H8 1.0000 . ?
C8 C9 1.521(3) . ?
C8 C13 1.539(3) . ?
C9 H9 0.9500 . ?
C9 C10 1.334(3) . ?
C10 H10 0.9500 . ?
C10 C11 1.466(3) . ?
C11 H11 0.9500 . ?
C11 C12 1.336(3) . ?
C12 C13 1.523(3) . ?
C13 C14 1.570(3) . ?
C13 C20 1.539(3) . ?
C14 C15 1.527(3) . ?
C14 C17 1.527(3) . ?
C14 C18 1.543(3) . ?
C15 H15A 0.9900 . ?
C15 H15B 0.9900 . ?
C16 H16A 0.9800 . ?
C16 H16B 0.9800 . ?
C16 H16C 0.9800 . ?
C18 H18A 0.9900 . ?
C18 H18B 0.9900 . ?
C18 C19 1.504(3) . ?
C19 C20 1.378(3) . ?
C19 C24 1.405(3) . ?
C20 C21 1.409(3) . ?
C21 H21 0.9500 . ?
C21 C22 1.379(3) . ?
C22 C23 1.381(3) . ?
C23 C24 1.366(3) . ?
C24 H24 0.9500 . ?
C25 H25A 0.9900 . ?
C25 H25B 0.9900 . ?

loop_
_geom_torsion_atom_site_label_1
_geom_torsion_atom_site_label_2
_geom_torsion_atom_site_label_3
_geom_torsion_atom_site_label_4
_geom_torsion
_geom_torsion_site_symmetry_1
_geom_torsion_site_symmetry_2
_geom_torsion_site_symmetry_3
_geom_torsion_site_symmetry_4
_geom_torsion_publ_flag
O2 C2 C3 C4 -177.10(19) . . . . ?
O2 C2 C7 O1 -0.8(2) . . . . ?
O2 C2 C7 C6 177.86(19) . . . . ?
O4 C22 C23 O5 -1.1(2) . . . . ?
O4 C22 C23 C24 -178.49(19) . . . . ?
O5 C23 C24 C19 -177.5(2) . . . . ?
N1 C12 C13 C8 139.16(17) . . . . ?
N1 C12 C13 C14 16.5(2) . . . . ?
N1 C12 C13 C20 -95.1(2) . . . . ?
C1 O1 C7 C2 -7.1(2) . . . . ?
C1 O1 C7 C6 174.3(2) . . . . ?
C1 O2 C2 C3 -173.1(2) . . . . ?
C1 O2 C2 C7 8.4(2) . . . . ?
C2 O2 C1 O1 -12.7(2) . . . . ?
C2 C3 C4 C5 0.1(3) . . . . ?
C2 C3 C4 C8 -179.81(18) . . . . ?
C3 C2 C7 O1 -179.36(19) . . . . ?
C3 C2 C7 C6 -0.7(3) . . . . ?
C3 C4 C5 C6 -1.9(3) . . . . ?
C3 C4 C5 C15 172.33(19) . . . . ?
C3 C4 C8 C9 24.3(3) . . . . ?
C3 C4 C8 C13 143.8(2) . . . . ?
C4 C5 C6 C7 2.4(3) . . . . ?
C4 C5 C15 C14 40.6(3) . . . . ?
C4 C8 C9 C10 81.1(2) . . . . ?
C4 C8 C13 C12 -67.6(2) . . . . ?
C4 C8 C13 C14 47.3(2) . . . . ?
C4 C8 C13 C20 166.72(17) . . . . ?
C5 C4 C8 C9 -155.60(19) . . . . ?
C5 C4 C8 C13 -36.1(3) . . . . ?
C5 C6 C7 O1 177.3(2) . . . . ?
C5 C6 C7 C2 -1.1(3) . . . . ?
C6 C5 C15 C14 -145.02(19) . . . . ?
C7 O1 C1 O2 12.2(2) . . . . ?
C7 C2 C3 C4 1.2(3) . . . . ?
C8 C4 C5 C6 178.02(19) . . . . ?
C8 C4 C5 C15 -7.8(3) . . . . ?
C8 C9 C10 C11 3.6(3) . . . . ?
C8 C13 C14 C15 -17.1(3) . . . . ?
C8 C13 C14 C17 -134.94(17) . . . . ?
C8 C13 C14 C18 109.1(2) . . . . ?
C8 C13 C20 C19 -117.6(2) . . . . ?
C8 C13 C20 C21 64.3(3) . . . . ?
C9 C8 C13 C12 53.9(2) . . . . ?
C9 C8 C13 C14 168.79(17) . . . . ?
C9 C8 C13 C20 -71.8(2) . . . . ?
C9 C10 C11 C12 14.2(3) . . . . ?
C10 C11 C12 N1 -174.13(19) . . . . ?
C10 C11 C12 C13 7.4(3) . . . . ?
C11 C12 C13 C8 -42.0(3) . . . . ?
C11 C12 C13 C14 -164.71(19) . . . . ?
C11 C12 C13 C20 83.7(2) . . . . ?
C12 N1 C17 O3 176.71(19) . . . . ?
C12 N1 C17 C14 -4.7(2) . . . . ?
C12 C13 C14 C15 99.68(19) . . . . ?
C12 C13 C14 C17 -18.1(2) . . . . ?
C12 C13 C14 C18 -134.10(17) . . . . ?
C12 C13 C20 C19 120.1(2) . . . . ?
C12 C13 C20 C21 -58.0(3) . . . . ?
C13 C8 C9 C10 -39.0(3) . . . . ?
C13 C14 C15 C5 -26.6(3) . . . . ?
C13 C14 C17 O3 -166.87(19) . . . . ?
C13 C14 C17 N1 14.6(2) . . . . ?
C13 C14 C18 C19 17.0(2) . . . . ?
C13 C20 C21 C22 178.1(2) . . . . ?
C14 C13 C20 C19 8.5(2) . . . . ?
C14 C13 C20 C21 -169.6(2) . . . . ?
C14 C18 C19 C20 -12.5(2) . . . . ?
C14 C18 C19 C24 166.8(2) . . . . ?
C15 C5 C6 C7 -171.85(19) . . . . ?
C15 C14 C17 O3 70.3(2) . . . . ?
C15 C14 C17 N1 -108.24(18) . . . . ?
C15 C14 C18 C19 144.93(18) . . . . ?
C16 N1 C12 C11 -3.9(3) . . . . ?
C16 N1 C12 C13 174.75(18) . . . . ?
C16 N1 C17 O3 -5.8(3) . . . . ?
C16 N1 C17 C14 172.75(17) . . . . ?
C17 N1 C12 C11 173.4(2) . . . . ?
C17 N1 C12 C13 -7.9(2) . . . . ?
C17 C14 C15 C5 87.8(2) . . . . ?
C17 C14 C18 C19 -93.27(19) . . . . ?
C18 C14 C15 C5 -149.30(18) . . . . ?
C18 C14 C17 O3 -54.1(3) . . . . ?
C18 C14 C17 N1 127.38(18) . . . . ?
C18 C19 C20 C13 2.4(3) . . . . ?
C18 C19 C20 C21 -179.4(2) . . . . ?
C18 C19 C24 C23 179.7(2) . . . . ?
C19 C20 C21 C22 0.2(3) . . . . ?
C20 C13 C14 C15 -141.86(18) . . . . ?
C20 C13 C14 C17 100.34(17) . . . . ?
C20 C13 C14 C18 -15.6(2) . . . . ?
C20 C19 C24 C23 -1.1(3) . . . . ?
C20 C21 C22 O4 178.96(19) . . . . ?
C20 C21 C22 C23 -2.0(3) . . . . ?
C21 C22 C23 O5 179.76(19) . . . . ?
C21 C22 C23 C24 2.4(3) . . . . ?
C22 O4 C25 O5 24.0(2) . . . . ?
C22 C23 C24 C19 -0.7(3) . . . . ?
C23 O5 C25 O4 -24.7(2) . . . . ?
C24 C19 C20 C13 -176.86(19) . . . . ?
C24 C19 C20 C21 1.4(3) . . . . ?
C25 O4 C22 C21 164.9(2) . . . . ?
C25 O4 C22 C23 -14.2(2) . . . . ?
C25 O5 C23 C22 16.0(2) . . . . ?
C25 O5 C23 C24 -166.8(2) . . . . ?

loop_
_exptl_oxdiff_crystal_face_indexfrac_h
_exptl_oxdiff_crystal_face_indexfrac_k
_exptl_oxdiff_crystal_face_indexfrac_l
_exptl_oxdiff_crystal_face_x
_exptl_oxdiff_crystal_face_y
_exptl_oxdiff_crystal_face_z
-4.9972 -3.9980 -2.9976 -0.6473 0.8264 0.0567
4.9972 3.9980 2.9976 0.6473 -0.8264 -0.0567
2.9979 -2.9971 -4.9970 0.5809 0.4495 0.2463
1.9986 -4.9955 -1.9990 0.4434 0.3880 -0.1534
-1.9986 4.9955 1.9990 -0.4434 -0.3880 0.1534
-2.9980 4.9953 2.9985 -0.6072 -0.4134 0.0683
-0.9991 -3.9967 4.9965 -0.1111 -0.0975 -0.7143
0.0001 -4.9958 1.9984 0.0957 0.1663 -0.5087
-0.9994 4.9956 -0.9990 -0.2596 -0.1917 0.4236
